data_7201709
loop_
_publ_author_name
'Dobrzycki, Lukasz'
'Wo\'zniak, Krzysztof'

_publ_section_title
;
 Inorganic--organic hybrid salts of diaminobenzenes and related cations
;
_journal_issue 5
_journal_name_full CrystEngComm
_journal_page_first 577
_journal_paper_doi 10.1039/b713261a
_journal_volume 10
_journal_year 2008
_chemical_formula_sum 'C6 H12 Cl6 Hg2 N2 O'
_chemical_formula_weight 742.06
_chemical_name_systematic
;
?
;
_space_group_IT_number 2
_symmetry_cell_setting triclinic
_symmetry_space_group_name_Hall '-P 1'
_symmetry_space_group_name_H-M 'P -1'
_atom_sites_solution_hydrogens geom
_atom_sites_solution_primary direct
_atom_sites_solution_secondary difmap
_audit_creation_method SHELXL-97
_cell_angle_alpha 72.358(12)
_cell_angle_beta 79.396(11)
_cell_angle_gamma 75.428(12)
_cell_formula_units_Z 2
_cell_length_a 6.2678(8)
_cell_length_b 10.9577(15)
_cell_length_c 12.7211(18)
_cell_measurement_temperature 150(2)
_cell_volume 800.3(2)
_computing_cell_refinement
;
CrysAlis RED, Oxford Diffraction Ltd.,
Version 1.171.28cycle2 beta (release 25-10-2005 CrysAlis171 .NET)
(compiled Oct 25 2005,08:50:05)
;
_computing_data_collection
;
CrysAlis CCD, Oxford Diffraction Ltd.,
Version 1.171.28cycle2 beta (release 25-10-2005 CrysAlis171 .NET)
(compiled Oct 25 2005,08:50:05)
;
_computing_data_reduction
;
CrysAlis RED, Oxford Diffraction Ltd.,
Version 1.171.28cycle2 beta (release 25-10-2005 CrysAlis171 .NET)
(compiled Oct 25 2005,08:50:05)
;
_computing_molecular_graphics Diamond
_computing_publication_material SHELXTL-97
_computing_structure_refinement 'SHELXL-97 (Sheldrick, 1997)'
_computing_structure_solution 'SHELXS-97 (Sheldrick, 1990)'
_diffrn_ambient_temperature 150(2)
_diffrn_detector_area_resol_mean 8.6479
_diffrn_measured_fraction_theta_full 0.985
_diffrn_measured_fraction_theta_max 0.985
_diffrn_measurement_device_type KM4CCD
_diffrn_measurement_method 'omega scan'
_diffrn_radiation_monochromator graphite
_diffrn_radiation_source 'fine-focus sealed tube'
_diffrn_radiation_type MoK\a
_diffrn_radiation_wavelength 0.71073
_diffrn_reflns_av_R_equivalents 0.0258
_diffrn_reflns_av_sigmaI/netI 0.0177
_diffrn_reflns_limit_h_max 8
_diffrn_reflns_limit_h_min -8
_diffrn_reflns_limit_k_max 14
_diffrn_reflns_limit_k_min -15
_diffrn_reflns_limit_l_max 16
_diffrn_reflns_limit_l_min -17
_diffrn_reflns_number 23105
_diffrn_reflns_theta_full 30.00
_diffrn_reflns_theta_max 30.00
_diffrn_reflns_theta_min 2.94
_diffrn_standards_decay_% 2
_diffrn_standards_number '1 frame'
_exptl_absorpt_coefficient_mu 20.146
_exptl_absorpt_correction_T_max 0.23
_exptl_absorpt_correction_T_min 0.0005
_exptl_absorpt_correction_type analytical
_exptl_absorpt_process_details
;
CrysAlis RED, Oxford Diffraction Ltd.,
Version 1.171.28cycle2 beta (release 25-10-2005 CrysAlis171 .NET)
(compiled Oct 25 2005,08:50:05)
Analytical numeric absorption correction using a multifaceted crystal
model based on expressions derived by R.C. Clark & J.S. Reid.
;
_exptl_crystal_colour colourless
_exptl_crystal_density_diffrn 3.079
_exptl_crystal_density_method 'not measured'
_exptl_crystal_description prismatic
_exptl_crystal_F_000 664
_exptl_crystal_size_max 0.45
_exptl_crystal_size_mid 0.28
_exptl_crystal_size_min 0.09
_refine_diff_density_max 1.922
_refine_diff_density_min -1.287
_refine_diff_density_rms 0.230
_refine_ls_extinction_coef 0.0139(3)
_refine_ls_extinction_expression Fc^*^=kFc[1+0.001xFc^2^\l^3^/sin(2\q)]^-1/4^
_refine_ls_extinction_method SHELXL
_refine_ls_goodness_of_fit_ref 1.213
_refine_ls_hydrogen_treatment constr
_refine_ls_matrix_type full
_refine_ls_number_parameters 161
_refine_ls_number_reflns 4601
_refine_ls_number_restraints 3
_refine_ls_restrained_S_all 1.213
_refine_ls_R_factor_all 0.0230
_refine_ls_R_factor_gt 0.0177
_refine_ls_shift/su_max 0.002
_refine_ls_shift/su_mean 0.000
_refine_ls_structure_factor_coef Fsqd
_refine_ls_weighting_details 'calc w=1/[\s^2^(Fo^2^)+(0.0307P)^2^+0.1955P] where P=(Fo^2^+2Fc^2^)/3'
_refine_ls_weighting_scheme calc
_refine_ls_wR_factor_gt 0.0439
_refine_ls_wR_factor_ref 0.0558
_reflns_number_gt 4043
_reflns_number_total 4601
_reflns_threshold_expression >2sigma(I)
_cod_data_source_file b713261a.txt
_cod_data_source_block 8+Hg2Cl6+H2O
_cod_depositor_comments
;
The following automatic conversions were performed:
'_symmetry_cell_setting' value 'Triclinic' changed to 'triclinic'
according to '/home/saulius/struct/CIF-dictionaries/cif_core.dic'
dictionary named 'cif_core.dic' version 2.4.1 from 2010-06-29.

Automatic conversion script
Id: cif_fix_enum 1527 2010-12-29 10:47:43Z saulius 
;
_cod_original_cell_volume 800.30(19)
_cod_original_sg_symbol_H-M P-1
_cod_database_code 7201709

loop_
_symmetry_equiv_pos_as_xyz
'x, y, z'
'-x, -y, -z'

loop_
_atom_site_label
_atom_site_type_symbol
_atom_site_fract_x
_atom_site_fract_y
_atom_site_fract_z
_atom_site_U_iso_or_equiv
_atom_site_adp_type
_atom_site_occupancy
_atom_site_symmetry_multiplicity
_atom_site_calc_flag
_atom_site_refinement_flags
_atom_site_disorder_assembly
_atom_site_disorder_group
Hg1 Hg 0.51122(3) 0.587423(14) 0.836837(12) 0.02265(6) Uani 1 1 d . . .
Hg2 Hg 0.01995(2) 0.805181(13) 0.642138(13) 0.02349(6) Uani 1 1 d . . .
Cl1 Cl 0.59469(14) 0.45539(9) 0.71396(7) 0.01813(16) Uani 1 1 d . . .
Cl2 Cl 0.41511(16) 0.68036(8) 0.98425(7) 0.02124(18) Uani 1 1 d . . .
Cl3 Cl 0.43317(14) 0.81846(8) 0.65121(7) 0.01813(16) Uani 1 1 d . . .
Cl4 Cl 0.03949(14) 0.66352(8) 0.52122(7) 0.01789(16) Uani 1 1 d . . .
Cl5 Cl -0.00885(15) 0.61900(8) 0.82386(7) 0.01904(16) Uani 1 1 d . . .
Cl6 Cl -0.16594(16) 1.02079(9) 0.65391(11) 0.0324(2) Uani 1 1 d . . .
O1S O 0.5534(4) 0.6585(3) 0.4610(2) 0.0201(5) Uani 1 1 d D . .
N1 N 0.7196(5) 0.8794(3) 0.3404(3) 0.0175(6) Uani 1 1 d . . .
H1B H 0.8534 0.8688 0.3640 0.026 Uiso 1 1 calc R . .
H1C H 0.6476 0.8168 0.3857 0.026 Uiso 1 1 calc R . .
H1A H 0.6366 0.9600 0.3423 0.026 Uiso 1 1 calc R . .
N2 N 0.8758(5) 0.6247(3) 0.2879(3) 0.0156(6) Uani 1 1 d . . .
H2C H 0.8872 0.5560 0.2596 0.023 Uiso 1 1 calc R . .
H2A H 0.7639 0.6235 0.3448 0.023 Uiso 1 1 calc R . .
H2B H 1.0058 0.6181 0.3134 0.023 Uiso 1 1 calc R . .
C1 C 0.7542(5) 0.8677(3) 0.2257(3) 0.0155(6) Uani 1 1 d . . .
C2 C 0.7141(6) 0.9816(4) 0.1415(3) 0.0203(7) Uani 1 1 d . . .
H2 H 0.6642 1.0636 0.1584 0.024 Uiso 1 1 calc R . .
C3 C 0.7471(6) 0.9761(4) 0.0316(3) 0.0228(7) Uani 1 1 d . . .
H3 H 0.7209 1.0545 -0.0267 0.027 Uiso 1 1 calc R . .
C4 C 0.8184(6) 0.8558(4) 0.0071(3) 0.0229(8) Uani 1 1 d . . .
H4 H 0.8399 0.8522 -0.0679 0.027 Uiso 1 1 calc R . .
C5 C 0.8583(6) 0.7409(4) 0.0920(3) 0.0183(7) Uani 1 1 d . . .
H5 H 0.9056 0.6586 0.0755 0.022 Uiso 1 1 calc R . .
C6 C 0.8284(5) 0.7475(3) 0.2008(3) 0.0149(6) Uani 1 1 d . . .
H1SA H 0.611(5) 0.646(4) 0.5327(15) 0.022 Uiso 1 1 d D . .
H1SB H 0.4139 0.6295(16) 0.4664 0.022 Uiso 1 1 d D . .

loop_
_atom_site_aniso_label
_atom_site_aniso_U_11
_atom_site_aniso_U_22
_atom_site_aniso_U_33
_atom_site_aniso_U_23
_atom_site_aniso_U_13
_atom_site_aniso_U_12
Hg1 0.03004(9) 0.02176(8) 0.01772(8) -0.01023(6) -0.00226(6) -0.00261(6)
Hg2 0.02899(9) 0.01517(8) 0.02877(9) -0.00900(6) -0.00521(6) -0.00394(6)
Cl1 0.0177(4) 0.0223(4) 0.0177(4) -0.0105(3) -0.0021(3) -0.0039(3)
Cl2 0.0307(4) 0.0160(4) 0.0170(4) -0.0072(3) -0.0024(3) -0.0019(3)
Cl3 0.0193(4) 0.0157(4) 0.0215(4) -0.0069(3) -0.0051(3) -0.0032(3)
Cl4 0.0189(4) 0.0185(4) 0.0183(4) -0.0067(3) -0.0040(3) -0.0042(3)
Cl5 0.0227(4) 0.0159(4) 0.0189(4) -0.0057(3) -0.0015(3) -0.0041(3)
Cl6 0.0188(4) 0.0170(4) 0.0645(8) -0.0159(4) -0.0075(4) -0.0013(3)
O1S 0.0185(12) 0.0275(14) 0.0179(12) -0.0089(11) -0.0013(10) -0.0084(10)
N1 0.0191(14) 0.0141(13) 0.0211(15) -0.0070(12) -0.0060(12) -0.0010(11)
N2 0.0148(13) 0.0109(13) 0.0209(14) -0.0048(11) -0.0026(11) -0.0014(10)
C1 0.0127(14) 0.0166(16) 0.0191(16) -0.0067(13) -0.0024(13) -0.0034(12)
C2 0.0204(17) 0.0159(16) 0.0259(19) -0.0074(14) -0.0045(14) -0.0027(13)
C3 0.0244(18) 0.0195(17) 0.0238(19) -0.0019(15) -0.0053(15) -0.0063(14)
C4 0.0232(18) 0.0255(19) 0.0200(17) -0.0057(15) -0.0011(15) -0.0068(15)
C5 0.0186(16) 0.0166(16) 0.0212(17) -0.0087(14) -0.0016(14) -0.0025(13)
C6 0.0107(14) 0.0150(15) 0.0184(16) -0.0035(13) -0.0021(12) -0.0029(12)

loop_
_atom_type_symbol
_atom_type_description
_atom_type_scat_dispersion_real
_atom_type_scat_dispersion_imag
_atom_type_scat_source
C C 0.0033 0.0016 'International Tables Vol C Tables 4.2.6.8 and 6.1.1.4'
H H 0.0000 0.0000 'International Tables Vol C Tables 4.2.6.8 and 6.1.1.4'
N N 0.0061 0.0033 'International Tables Vol C Tables 4.2.6.8 and 6.1.1.4'
O O 0.0106 0.0060 'International Tables Vol C Tables 4.2.6.8 and 6.1.1.4'
Cl Cl 0.1484 0.1585 'International Tables Vol C Tables 4.2.6.8 and 6.1.1.4'
Hg Hg -2.3894 9.2266 'International Tables Vol C Tables 4.2.6.8 and 6.1.1.4'

loop_
_geom_angle_atom_site_label_1
_geom_angle_atom_site_label_2
_geom_angle_atom_site_label_3
_geom_angle
_geom_angle_site_symmetry_1
_geom_angle_site_symmetry_3
_geom_angle_publ_flag
Cl2 Hg1 Cl1 168.62(3) . . ?
Cl2 Hg1 Cl3 100.84(3) . . ?
Cl1 Hg1 Cl3 89.72(3) . . ?
Cl6 Hg2 Cl4 137.55(4) . . ?
Cl6 Hg2 Cl5 115.93(4) . . ?
Cl4 Hg2 Cl5 93.92(3) . . ?
Cl6 Hg2 Cl3 99.27(3) . . ?
Cl4 Hg2 Cl3 107.30(3) . . ?
Cl5 Hg2 Cl3 95.88(3) . . ?
Hg2 Cl3 Hg1 95.15(3) . . ?
H1SA O1S H1SB 116.4(14) . . ?
C1 N1 H1B 109.5 . . ?
C1 N1 H1C 109.5 . . ?
H1B N1 H1C 109.5 . . ?
C1 N1 H1A 109.5 . . ?
H1B N1 H1A 109.5 . . ?
H1C N1 H1A 109.5 . . ?
C6 N2 H2C 109.5 . . ?
C6 N2 H2A 109.5 . . ?
H2C N2 H2A 109.5 . . ?
C6 N2 H2B 109.5 . . ?
H2C N2 H2B 109.5 . . ?
H2A N2 H2B 109.5 . . ?
C2 C1 C6 120.0(3) . . ?
C2 C1 N1 117.5(3) . . ?
C6 C1 N1 122.5(3) . . ?
C1 C2 C3 119.8(3) . . ?
C1 C2 H2 120.1 . . ?
C3 C2 H2 120.1 . . ?
C4 C3 C2 120.0(4) . . ?
C4 C3 H3 120.0 . . ?
C2 C3 H3 120.0 . . ?
C5 C4 C3 120.2(4) . . ?
C5 C4 H4 119.9 . . ?
C3 C4 H4 119.9 . . ?
C6 C5 C4 119.3(3) . . ?
C6 C5 H5 120.3 . . ?
C4 C5 H5 120.3 . . ?
C5 C6 C1 120.6(3) . . ?
C5 C6 N2 117.8(3) . . ?
C1 C6 N2 121.6(3) . . ?

loop_
_geom_bond_atom_site_label_1
_geom_bond_atom_site_label_2
_geom_bond_distance
_geom_bond_site_symmetry_2
_geom_bond_publ_flag
Hg1 Cl2 2.3129(9) . ?
Hg1 Cl1 2.3451(9) . ?
Hg1 Cl3 2.8988(10) . ?
Hg2 Cl6 2.3930(10) . ?
Hg2 Cl4 2.4643(9) . ?
Hg2 Cl5 2.5907(10) . ?
Hg2 Cl3 2.6556(9) . ?
O1S H1SA 1.001(10) . ?
O1S H1SB 0.987(9) . ?
N1 C1 1.474(5) . ?
N1 H1B 0.9100 . ?
N1 H1C 0.9100 . ?
N1 H1A 0.9100 . ?
N2 C6 1.464(4) . ?
N2 H2C 0.9100 . ?
N2 H2A 0.9100 . ?
N2 H2B 0.9100 . ?
C1 C2 1.378(5) . ?
C1 C6 1.394(5) . ?
C2 C3 1.394(6) . ?
C2 H2 0.9500 . ?
C3 C4 1.391(5) . ?
C3 H3 0.9500 . ?
C4 C5 1.390(5) . ?
C4 H4 0.9500 . ?
C5 C6 1.384(5) . ?
C5 H5 0.9500 . ?

loop_
_geom_hbond_atom_site_label_D
_geom_hbond_atom_site_label_H
_geom_hbond_atom_site_label_A
_geom_hbond_distance_DH
_geom_hbond_distance_HA
_geom_hbond_distance_DA
_geom_hbond_angle_DHA
_geom_hbond_site_symmetry_A
N1 H1B Cl6 0.91 2.49 3.269(3) 143.4 2_676
N1 H1B Cl4 0.91 2.69 3.305(3) 125.7 1_655
N1 H1C O1S 0.91 1.89 2.780(4) 165.3 .
N1 H1A Cl3 0.91 2.38 3.235(3) 156.6 2_676
N1 H1A Cl6 0.91 2.90 3.360(3) 113.1 2_576
N2 H2C Cl5 0.91 2.36 3.254(3) 166.0 2_666
N2 H2A O1S 0.91 1.86 2.747(4) 166.0 .
N2 H2B Cl1 0.91 2.42 3.210(3) 144.7 2_766
N2 H2B Cl4 0.91 2.89 3.486(3) 124.6 1_655
O1S H1SB Cl4 0.987(9) 2.29(1) 3.161(3) 146.5(14) .
O1S H1SB Cl1 0.987(9) 2.738(11) 3.224(3) 110.9(4) 2_666
O1S H1SA Cl1 1.001(10) 2.60(3) 3.325(3) 129(2) .
O1S H1SA Cl3 1.001(10) 2.67(4) 3.276(3) 119(3) .

loop_
_geom_torsion_atom_site_label_1
_geom_torsion_atom_site_label_2
_geom_torsion_atom_site_label_3
_geom_torsion_atom_site_label_4
_geom_torsion
_geom_torsion_site_symmetry_1
_geom_torsion_site_symmetry_2
_geom_torsion_site_symmetry_3
_geom_torsion_site_symmetry_4
_geom_torsion_publ_flag
Cl6 Hg2 Cl3 Hg1 125.72(4) . . . . ?
Cl4 Hg2 Cl3 Hg1 -87.78(3) . . . . ?
Cl5 Hg2 Cl3 Hg1 8.20(3) . . . . ?
Cl2 Hg1 Cl3 Hg2 -93.26(3) . . . . ?
Cl1 Hg1 Cl3 Hg2 82.49(3) . . . . ?
C6 C1 C2 C3 0.3(5) . . . . ?
N1 C1 C2 C3 179.1(3) . . . . ?
C1 C2 C3 C4 0.6(6) . . . . ?
C2 C3 C4 C5 -0.4(6) . . . . ?
C3 C4 C5 C6 -0.6(6) . . . . ?
C4 C5 C6 C1 1.4(5) . . . . ?
C4 C5 C6 N2 -178.9(3) . . . . ?
C2 C1 C6 C5 -1.3(5) . . . . ?
N1 C1 C6 C5 179.9(3) . . . . ?
C2 C1 C6 N2 179.1(3) . . . . ?
N1 C1 C6 N2 0.3(5) . . . . ?
